data_7238459
loop_
_publ_author_name
'Coombs, Benjamin A.'
'Rutter, Simon R.'
'Goeta, Andr\'es E.'
'Sparkes, Hazel A.'
'Batsanov, Andrei S.'
'Beeby, Andrew'

_publ_section_title
;
 2,5-bis(Arylethynyl)thienyl systems: Preparation and photophysical
 properties. Part II
;
_journal_issue 5
_journal_name_full 'RSC Advances'
_journal_page_first 1870
_journal_paper_doi 10.1039/c1ra00728a
_journal_volume 2
_journal_year 2012
_chemical_formula_moiety 'C30 H28 S2'
_chemical_formula_sum 'C30 H28 S2'
_chemical_formula_weight 452.64
_space_group_IT_number 2
_space_group_name_Hall '-P 1'
_space_group_name_H-M_alt 'P -1'
_symmetry_cell_setting triclinic
_symmetry_space_group_name_H-M 'P -1'
_atom_sites_solution_hydrogens geom
_atom_sites_solution_primary direct
_atom_sites_solution_secondary difmap
_audit_creation_method SHELXL-97
_cell_angle_alpha 102.290(2)
_cell_angle_beta 93.687(2)
_cell_angle_gamma 97.016(2)
_cell_formula_units_Z 1
_cell_length_a 6.2158(4)
_cell_length_b 7.6037(5)
_cell_length_c 13.2115(10)
_cell_measurement_reflns_used 3950
_cell_measurement_temperature 120(2)
_cell_measurement_theta_max 30.422
_cell_measurement_theta_min 2.769
_cell_volume 602.91(7)
_computing_cell_refinement 'SAINT version 6.45A (Bruker, 2003)'
_computing_data_collection 'SMART version 5.054 (Bruker, 1999)'
_computing_data_reduction 'SAINT version 6.45A (Bruker, 2003)'
_computing_molecular_graphics 'ORTEP3 for Windows (Farrugia, 1997)'
_computing_publication_material 'WinGX publication routines (Farrugia, 1999)'
_computing_structure_refinement 'SHELXL-97 (Sheldrick, 1997)'
_computing_structure_solution 'SHELXS-97 (Sheldrick, 1990)'
_diffrn_ambient_temperature 120(2)
_diffrn_detector_area_resol_mean 8
_diffrn_measured_fraction_theta_full 1.000
_diffrn_measured_fraction_theta_max 1.000
_diffrn_measurement_device_type 'Bruker SMART 6K CCD Detector'
_diffrn_measurement_method \w
_diffrn_radiation_monochromator graphite
_diffrn_radiation_source 'fine-focus sealed tube'
_diffrn_radiation_type MoK\a
_diffrn_radiation_wavelength 0.71073
_diffrn_reflns_av_R_equivalents 0.0374
_diffrn_reflns_av_sigmaI/netI 0.0437
_diffrn_reflns_limit_h_max 7
_diffrn_reflns_limit_h_min -7
_diffrn_reflns_limit_k_max 9
_diffrn_reflns_limit_k_min -9
_diffrn_reflns_limit_l_max 16
_diffrn_reflns_limit_l_min -16
_diffrn_reflns_number 6903
_diffrn_reflns_theta_full 25.00
_diffrn_reflns_theta_max 26.37
_diffrn_reflns_theta_min 1.58
_exptl_absorpt_coefficient_mu 0.237
_exptl_absorpt_correction_T_max 0.991
_exptl_absorpt_correction_T_min 0.857
_exptl_absorpt_correction_type multi-scan
_exptl_absorpt_process_details 'SADABS (G. Sheldrick, 1998)'
_exptl_crystal_colour colourless
_exptl_crystal_density_diffrn 1.247
_exptl_crystal_density_method 'not measured'
_exptl_crystal_description plate
_exptl_crystal_F_000 240
_exptl_crystal_size_max 0.30
_exptl_crystal_size_mid 0.20
_exptl_crystal_size_min 0.04
_refine_diff_density_max 0.498
_refine_diff_density_min -0.614
_refine_diff_density_rms 0.073
_refine_ls_extinction_method none
_refine_ls_goodness_of_fit_ref 1.092
_refine_ls_hydrogen_treatment constr
_refine_ls_matrix_type full
_refine_ls_number_parameters 148
_refine_ls_number_reflns 2468
_refine_ls_number_restraints 0
_refine_ls_restrained_S_all 1.092
_refine_ls_R_factor_all 0.0586
_refine_ls_R_factor_gt 0.0492
_refine_ls_shift/su_max 0.001
_refine_ls_shift/su_mean 0.000
_refine_ls_structure_factor_coef Fsqd
_refine_ls_weighting_details 'calc w=1/[\s^2^(Fo^2^)+(0.0838P)^2^+0.2297P] where P=(Fo^2^+2Fc^2^)/3'
_refine_ls_weighting_scheme calc
_refine_ls_wR_factor_gt 0.1354
_refine_ls_wR_factor_ref 0.1461
_reflns_number_gt 2056
_reflns_number_total 2468
_reflns_threshold_expression >2sigma(I)
_cod_data_source_file c1ra00728a.txt
_cod_data_source_block 08srv338
_cod_database_code 7238459

loop_
_symmetry_equiv_pos_as_xyz
'x, y, z'
'-x, -y, -z'

loop_
_atom_site_label
_atom_site_type_symbol
_atom_site_fract_x
_atom_site_fract_y
_atom_site_fract_z
_atom_site_U_iso_or_equiv
_atom_site_adp_type
_atom_site_occupancy
_atom_site_symmetry_multiplicity
_atom_site_calc_flag
_atom_site_refinement_flags
S1 S 0.83894(8) 1.21644(6) 0.98164(4) 0.0276(2) Uani 1 1 d .
C1 C 0.1021(4) -0.3030(3) 0.70779(18) 0.0340(5) Uani 1 1 d .
H1A H 0.0565 -0.4319 0.6757 0.051 Uiso 1 1 calc R
H1B H -0.0259 -0.2450 0.7278 0.051 Uiso 1 1 calc R
H1C H 0.2028 -0.2918 0.7698 0.051 Uiso 1 1 calc R
C2 C 0.3955(4) -0.3194(3) 0.58820(19) 0.0333(5) Uani 1 1 d .
H2A H 0.5098 -0.3102 0.6445 0.050 Uiso 1 1 calc R
H2B H 0.4579 -0.2713 0.5317 0.050 Uiso 1 1 calc R
H2C H 0.3331 -0.4470 0.5619 0.050 Uiso 1 1 calc R
C3 C 0.0509(4) -0.2091(3) 0.53821(18) 0.0336(5) Uani 1 1 d .
H3A H 0.1229 -0.1489 0.4883 0.050 Uiso 1 1 calc R
H3B H -0.0678 -0.1436 0.5643 0.050 Uiso 1 1 calc R
H3C H -0.0081 -0.3346 0.5038 0.050 Uiso 1 1 calc R
C4 C 0.2168(3) -0.2092(3) 0.62962(16) 0.0250(4) Uani 1 1 d .
C5 C 0.3097(3) -0.0119(3) 0.68159(16) 0.0244(4) Uani 1 1 d .
C6 C 0.1924(3) 0.0978(3) 0.75050(17) 0.0283(5) Uani 1 1 d .
H6 H 0.0513 0.0498 0.7638 0.034 Uiso 1 1 calc R
C7 C 0.2784(3) 0.2754(3) 0.79987(18) 0.0301(5) Uani 1 1 d .
H7 H 0.1956 0.3464 0.8465 0.036 Uiso 1 1 calc R
C8 C 0.4840(3) 0.3501(3) 0.78178(16) 0.0254(4) Uani 1 1 d .
C9 C 0.6012(4) 0.2438(3) 0.71150(18) 0.0305(5) Uani 1 1 d .
H9 H 0.7409 0.2928 0.6970 0.037 Uiso 1 1 calc R
C10 C 0.5135(4) 0.0662(3) 0.66267(17) 0.0304(5) Uani 1 1 d .
H10 H 0.5953 -0.0038 0.6150 0.036 Uiso 1 1 calc R
C11 C 0.5780(3) 0.5316(3) 0.83423(17) 0.0267(5) Uani 1 1 d .
C12 C 0.6585(3) 0.6838(3) 0.87506(16) 0.0262(4) Uani 1 1 d .
C13 C 0.7603(3) 0.8639(3) 0.92244(16) 0.0238(4) Uani 1 1 d .
C14 C 0.6752(3) 1.0210(3) 0.91707(16) 0.0275(5) Uani 1 1 d .
H14 H 0.5382 1.0213 0.8809 0.033 Uiso 1 1 calc R
C15 C 0.9676(3) 0.9076(2) 0.98157(16) 0.0237(4) Uani 1 1 d .

loop_
_atom_site_aniso_label
_atom_site_aniso_U_11
_atom_site_aniso_U_22
_atom_site_aniso_U_33
_atom_site_aniso_U_23
_atom_site_aniso_U_13
_atom_site_aniso_U_12
S1 0.0295(3) 0.0141(3) 0.0388(3) 0.0040(2) 0.0019(2) 0.0057(2)
C1 0.0420(13) 0.0170(10) 0.0416(13) 0.0036(9) 0.0099(10) 0.0007(9)
C2 0.0325(12) 0.0166(10) 0.0496(14) 0.0016(9) 0.0074(10) 0.0069(8)
C3 0.0350(12) 0.0194(10) 0.0431(13) 0.0024(9) -0.0027(10) 0.0026(9)
C4 0.0269(10) 0.0144(9) 0.0328(11) 0.0026(8) 0.0036(8) 0.0028(8)
C5 0.0274(10) 0.0153(9) 0.0298(10) 0.0036(8) 0.0016(8) 0.0030(8)
C6 0.0236(10) 0.0171(9) 0.0417(12) 0.0013(9) 0.0046(8) 0.0016(8)
C7 0.0307(11) 0.0175(9) 0.0401(12) 0.0006(9) 0.0066(9) 0.0047(8)
C8 0.0280(10) 0.0146(9) 0.0325(11) 0.0039(8) 0.0003(8) 0.0027(8)
C9 0.0295(11) 0.0196(10) 0.0399(12) 0.0022(9) 0.0083(9) -0.0014(8)
C10 0.0331(12) 0.0191(10) 0.0367(12) 0.0000(9) 0.0104(9) 0.0022(8)
C11 0.0265(10) 0.0185(10) 0.0353(11) 0.0061(8) 0.0038(8) 0.0034(8)
C12 0.0263(10) 0.0197(10) 0.0332(11) 0.0049(8) 0.0056(8) 0.0054(8)
C13 0.0261(10) 0.0157(9) 0.0288(10) 0.0026(8) 0.0053(8) 0.0025(7)
C14 0.0278(10) 0.0205(10) 0.0341(11) 0.0053(8) 0.0031(8) 0.0044(8)
C15 0.0270(10) 0.0140(10) 0.0301(11) 0.0040(8) 0.0049(8) 0.0042(7)

loop_
_atom_type_symbol
_atom_type_description
_atom_type_scat_dispersion_real
_atom_type_scat_dispersion_imag
_atom_type_scat_source
C C 0.0033 0.0016 'International Tables Vol C Tables 4.2.6.8 and 6.1.1.4'
H H 0.0000 0.0000 'International Tables Vol C Tables 4.2.6.8 and 6.1.1.4'
S S 0.1246 0.1234 'International Tables Vol C Tables 4.2.6.8 and 6.1.1.4'

loop_
_geom_angle_atom_site_label_1
_geom_angle_atom_site_label_2
_geom_angle_atom_site_label_3
_geom_angle
_geom_angle_site_symmetry_1
_geom_angle_site_symmetry_3
C14 S1 C15 91.08(9) . 2_777
C4 C1 H1A 109.5 . .
C4 C1 H1B 109.5 . .
H1A C1 H1B 109.5 . .
C4 C1 H1C 109.5 . .
H1A C1 H1C 109.5 . .
H1B C1 H1C 109.5 . .
C4 C2 H2A 109.5 . .
C4 C2 H2B 109.5 . .
H2A C2 H2B 109.5 . .
C4 C2 H2C 109.5 . .
H2A C2 H2C 109.5 . .
H2B C2 H2C 109.5 . .
C4 C3 H3A 109.5 . .
C4 C3 H3B 109.5 . .
H3A C3 H3B 109.5 . .
C4 C3 H3C 109.5 . .
H3A C3 H3C 109.5 . .
H3B C3 H3C 109.5 . .
C2 C4 C5 111.63(17) . .
C2 C4 C3 108.74(18) . .
C5 C4 C3 108.75(16) . .
C2 C4 C1 108.15(17) . .
C5 C4 C1 110.43(17) . .
C3 C4 C1 109.09(18) . .
C10 C5 C6 117.05(18) . .
C10 C5 C4 121.73(18) . .
C6 C5 C4 121.22(18) . .
C7 C6 C5 121.43(19) . .
C7 C6 H6 119.3 . .
C5 C6 H6 119.3 . .
C8 C7 C6 120.77(19) . .
C8 C7 H7 119.6 . .
C6 C7 H7 119.6 . .
C7 C8 C9 118.50(19) . .
C7 C8 C11 121.57(18) . .
C9 C8 C11 119.92(19) . .
C10 C9 C8 120.19(19) . .
C10 C9 H9 119.9 . .
C8 C9 H9 119.9 . .
C5 C10 C9 122.03(19) . .
C5 C10 H10 119.0 . .
C9 C10 H10 119.0 . .
C12 C11 C8 177.9(2) . .
C11 C12 C13 178.3(2) . .
C14 C13 C15 109.87(18) . .
C14 C13 C12 125.35(19) . .
C15 C13 C12 124.77(17) . .
C13 C14 S1 114.01(16) . .
C13 C14 H14 123.0 . .
S1 C14 H14 123.0 . .
C15 C15 C13 113.9(2) 2_777 .
C15 C15 S1 111.2(2) 2_777 2_777
C13 C15 S1 134.96(15) . 2_777

loop_
_geom_bond_atom_site_label_1
_geom_bond_atom_site_label_2
_geom_bond_distance
_geom_bond_site_symmetry_2
S1 C14 1.718(2) .
S1 C15 1.7232(19) 2_777
C1 C4 1.538(3) .
C1 H1A 0.9800 .
C1 H1B 0.9800 .
C1 H1C 0.9800 .
C2 C4 1.531(3) .
C2 H2A 0.9800 .
C2 H2B 0.9800 .
C2 H2C 0.9800 .
C3 C4 1.537(3) .
C3 H3A 0.9800 .
C3 H3B 0.9800 .
C3 H3C 0.9800 .
C4 C5 1.535(3) .
C5 C10 1.393(3) .
C5 C6 1.403(3) .
C6 C7 1.393(3) .
C6 H6 0.9500 .
C7 C8 1.390(3) .
C7 H7 0.9500 .
C8 C9 1.399(3) .
C8 C11 1.439(3) .
C9 C10 1.393(3) .
C9 H9 0.9500 .
C10 H10 0.9500 .
C11 C12 1.200(3) .
C12 C13 1.428(3) .
C13 C14 1.377(3) .
C13 C15 1.427(3) .
C14 H14 0.9500 .
C15 C15 1.385(4) 2_777
C15 S1 1.7232(19) 2_777
